data_7207253
loop_
_publ_author_name
'Bauer, Wolfgang'
'D\^irtu, Marinela M.'
'Garcia, Yann'
'Weber, Birgit'

_publ_section_title
;
 Iron(ii) spin transition coordination polymers with a zigzag structure
;
_journal_issue 4
_journal_name_full CrystEngComm
_journal_page_first 1223
_journal_paper_doi 10.1039/c2ce06253d
_journal_volume 14
_journal_year 2012
_chemical_compound_source
;
The synthesis of (I) was carried out under argon using Schlenk tube
techniques. [Fe(L1a)(MeOH)~2~] (0.43 g, 0.85 mmol) and
Bis(4-pyridylmethyl)sulfide (0.92 g, 4.25 mmol) were dissolved in 50 ml
ethanol and heated to reflux for four hours. After 24 hours at room
temperature the product was filtered off and washed two
times with ice-cold ethanol. (I) was obtained as dark purple solid
with a yield of 75%. Crystals suitable for X-ray structure analysis
were obtain after recrystallization from toluene.
;
_chemical_formula_moiety 'C32 H34 Fe N4 O6 S'
_chemical_formula_sum 'C32 H34 Fe N4 O6 S'
_chemical_formula_weight 658.547
_chemical_name_common
;
poly-(E,E)-((diethyl-2,2'-(1,2-
phenylenebis(iminomethylidyne))bis(3-oxobutanato) (2-)-
N,N',O$3,O!3')(bis(4-pyridylmethyl)sulfide)iron(ii)
;
_chemical_name_systematic
;
poly-(E,E)-[{diethyl-2,2'-[1,2-phenylenebis(iminomethylidyne)]bis[3-oxobutanato]
(2-)-N,N',O^3,O^3'}(bis(4-pyridylmethyl)sulfide)iron(II)
;
_space_group_IT_number 14
_symmetry_cell_setting monoclinic
_symmetry_Int_Tables_number 14
_symmetry_space_group_name_Hall '-P 2ybc'
_symmetry_space_group_name_H-M 'P 1 21/c 1'
_atom_sites_solution_hydrogens geom
_atom_sites_solution_primary direct
_atom_sites_solution_secondary difmap
_audit_block_code Fe_L1_bpms_mo231_Bauer
_audit_creation_date
;
'Sat Aug 23 20:54:50 2008'
;
_audit_creation_method 'form98_non/compatible with shelxl97-2'
_audit_update_record 26-Aug-08
_cell_angle_alpha 90.00
_cell_angle_beta 125.95(3)
_cell_angle_gamma 90.00
_cell_formula_units_Z 4
_cell_length_a 12.164(7)
_cell_length_b 19.0805(11)
_cell_length_c 16.115(7)
_cell_measurement_reflns_used 6475
_cell_measurement_temperature 225(2)
_cell_measurement_theta_max 26.2499
_cell_measurement_theta_min 3.7719
_cell_volume 3028(2)
_computing_cell_refinement
;
CrysAlis RED, Oxford Diffraction Ltd.,
Version 1.171.32.5 (release 08-05-2007 CrysAlis171 .NET)
(compiled May 8 2007,13:10:02)
;
_computing_data_collection
;
CrysAlis CCD, Oxford Diffraction Ltd.,
Version 1.171.32.5 (release 08-05-2007 CrysAlis171 .NET)
(compiled May 8 2007,13:10:02)
;
_computing_data_reduction
;
CrysAlis RED, Oxford Diffraction Ltd.,
Version 1.171.32.5 (release 08-05-2007 CrysAlis171 .NET)
(compiled May 8 2007,13:10:02)
;
_computing_molecular_graphics
;
ORTEP (M. N. Burnett, C. K. Johnson, ORTEP-III: Oak Ridge Thermal Ellipsoid
Plot Program for Crystal Structure Illustrations, Oak Ridge National
Laboratory Report ORNL-6895, 1996). Windows version (L. J. Farrugia, Univ.
Glasgow) used --- SCHAKAL (E. Keller, University of Freiburg (Breisgau),
Germany, 1995).
;
_computing_publication_material
;
PLATON (A. L. Spek, Acta Crystallogr, Sect. A, 1990, 46, C34, 1995 version).
;
_computing_structure_refinement 'SHELXL-97 (G. M. Sheldrick. University of G\"ottingen, 97-2 version)'
_computing_structure_solution
;
A. Altomare, M. C. Burla, M. Camalli, G. L. Cascarano, C. Giacovazzo, A.
Guagliardi, A. G. G. Moliterni, G. Polidori, R. Spagna: SIR97: a new tool for
crystal structure determination and refinement; J. Appl. Crystallogr. 1999,
32, 115-119.
;
_diffrn_ambient_temperature 225(2)
_diffrn_detector_area_resol_mean 15.9809
_diffrn_measured_fraction_theta_full 0.995
_diffrn_measured_fraction_theta_max 0.995
_diffrn_measurement_details
;
1 phi -149.00 -89.00 1.0000 8.0000
omega____ theta____ kappa____ phi______ omega'___ theta'___ frames
-40.0000 -20.9181 0.0000 - 0.0000 0.0000 60

2 omega -2.00 50.00 1.0000 8.0000
omega____ theta____ kappa____ phi______ omega'___ theta'___ frames
- -20.9181 75.0000 120.0000 0.0000 0.0000 52

3 omega -47.00 3.00 1.0000 8.0000
omega____ theta____ kappa____ phi______ omega'___ theta'___ frames
- -20.9181 45.0000 240.0000 0.0000 0.0000 50

4 omega -52.00 0.00 1.0000 8.0000
omega____ theta____ kappa____ phi______ omega'___ theta'___ frames
- -20.9181 75.0000 0.0000 0.0000 0.0000 52

5 phi 89.00 149.00 1.0000 8.0000
omega____ theta____ kappa____ phi______ omega'___ theta'___ frames
-40.0000 -20.9181 0.0000 - 0.0000 0.0000 60

6 omega -52.00 0.00 1.0000 8.0000
omega____ theta____ kappa____ phi______ omega'___ theta'___ frames
- -20.9181 75.0000 120.0000 0.0000 0.0000 52

7 omega 40.00 92.00 1.0000 8.0000
omega____ theta____ kappa____ phi______ omega'___ theta'___ frames
- 21.0744 75.0000 120.0000 0.0000 0.0000 52

8 phi -61.00 1.00 1.0000 8.0000
omega____ theta____ kappa____ phi______ omega'___ theta'___ frames
40.0000 21.0744 0.0000 - 0.0000 0.0000 62

9 phi 59.00 121.00 1.0000 8.0000
omega____ theta____ kappa____ phi______ omega'___ theta'___ frames
40.0000 21.0744 0.0000 - 0.0000 0.0000 62

10 omega -10.00 42.00 1.0000 8.0000
omega____ theta____ kappa____ phi______ omega'___ theta'___ frames
- 21.0744 75.0000 0.0000 0.0000 0.0000 52

11 omega -10.00 42.00 1.0000 8.0000
omega____ theta____ kappa____ phi______ omega'___ theta'___ frames
- 21.0744 75.0000 240.0000 0.0000 0.0000 52

12 omega 1.00 52.00 1.0000 8.0000
omega____ theta____ kappa____ phi______ omega'___ theta'___ frames
- 21.0744 -75.0000 120.0000 0.0000 0.0000 51

13 omega 40.00 92.00 1.0000 8.0000
omega____ theta____ kappa____ phi______ omega'___ theta'___ frames
- 21.0744 75.0000 0.0000 0.0000 0.0000 52

14 omega 40.00 92.00 1.0000 8.0000
omega____ theta____ kappa____ phi______ omega'___ theta'___ frames
- 21.0744 75.0000 240.0000 0.0000 0.0000 52

15 omega -10.00 42.00 1.0000 8.0000
omega____ theta____ kappa____ phi______ omega'___ theta'___ frames
- 21.0744 75.0000 120.0000 0.0000 0.0000 52

16 omega -38.00 -5.00 1.0000 8.0000
omega____ theta____ kappa____ phi______ omega'___ theta'___ frames
- 21.0744 -75.0000 120.0000 0.0000 0.0000 33

17 omega -51.00 -1.00 1.0000 8.0000
omega____ theta____ kappa____ phi______ omega'___ theta'___ frames
- 21.0744 -45.0000 240.0000 0.0000 0.0000 50

18 omega -27.00 20.00 1.0000 8.0000
omega____ theta____ kappa____ phi______ omega'___ theta'___ frames
- 21.0744 -97.0000 345.0000 0.0000 0.0000 47

19 omega -5.00 23.00 1.0000 8.0000
omega____ theta____ kappa____ phi______ omega'___ theta'___ frames
- 21.0744 45.0000 120.0000 0.0000 0.0000 28

20 omega 12.00 53.00 1.0000 8.0000
omega____ theta____ kappa____ phi______ omega'___ theta'___ frames
- 21.0744 -76.0000 16.0000 0.0000 0.0000 41

21 omega 41.00 82.00 1.0000 8.0000
omega____ theta____ kappa____ phi______ omega'___ theta'___ frames
- 21.0744 -129.0000 327.0000 0.0000 0.0000 41

22 omega -3.00 47.00 1.0000 8.0000
omega____ theta____ kappa____ phi______ omega'___ theta'___ frames
- 21.0744 -45.0000 240.0000 0.0000 0.0000 50

23 phi -121.00 -93.00 1.0000 8.0000
omega____ theta____ kappa____ phi______ omega'___ theta'___ frames
40.0000 21.0744 0.0000 - 0.0000 0.0000 28

;
_diffrn_measurement_device 'CCD camera on \k-goniostat'
_diffrn_measurement_device_type 'Oxford XCalibur'
_diffrn_measurement_method '\w scans'
_diffrn_orient_matrix_UB_11 0.0266964541
_diffrn_orient_matrix_UB_12 0.0076821107
_diffrn_orient_matrix_UB_13 0.0512497265
_diffrn_orient_matrix_UB_21 0.0516478689
_diffrn_orient_matrix_UB_22 0.0050084188
_diffrn_orient_matrix_UB_23 -0.0159386309
_diffrn_orient_matrix_UB_31 -0.0128955095
_diffrn_orient_matrix_UB_32 0.0360252046
_diffrn_orient_matrix_UB_33 -0.0087060680
_diffrn_radiation_collimation '0.5 mm collimator'
_diffrn_radiation_monochromator graphite
_diffrn_radiation_source 'fine-focus sealed tube'
_diffrn_radiation_type MoK\a
_diffrn_radiation_wavelength 0.71073
_diffrn_reflns_av_R_equivalents 0.0604
_diffrn_reflns_av_sigmaI/netI 0.0292
_diffrn_reflns_limit_h_max 15
_diffrn_reflns_limit_h_min -15
_diffrn_reflns_limit_k_max 23
_diffrn_reflns_limit_k_min -23
_diffrn_reflns_limit_l_max 20
_diffrn_reflns_limit_l_min -20
_diffrn_reflns_number 57671
_diffrn_reflns_theta_full 26.31
_diffrn_reflns_theta_max 26.31
_diffrn_reflns_theta_min 3.78
_diffrn_source_current 45
_diffrn_source_power 2.50
_diffrn_source_type 'Spellman generator'
_diffrn_source_voltage 55
_exptl_absorpt_coefficient_mu 0.619
_exptl_absorpt_correction_type none
_exptl_crystal_colour black
_exptl_crystal_density_diffrn 1.4446
_exptl_crystal_density_meas 1.4446
_exptl_crystal_density_method 'not measured'
_exptl_crystal_description block
_exptl_crystal_F_000 1376
_exptl_crystal_size_max 0.49
_exptl_crystal_size_mid 0.44
_exptl_crystal_size_min 0.41
_refine_diff_density_max 0.458
_refine_diff_density_min -0.435
_refine_diff_density_rms 0.056
_refine_ls_extinction_method none
_refine_ls_goodness_of_fit_ref 1.064
_refine_ls_hydrogen_treatment refU
_refine_ls_matrix_type full
_refine_ls_number_parameters 401
_refine_ls_number_reflns 6157
_refine_ls_number_restraints 0
_refine_ls_restrained_S_all 1.064
_refine_ls_R_factor_all 0.0571
_refine_ls_R_factor_gt 0.0363
_refine_ls_shift/su_max 0.000
_refine_ls_shift/su_mean 0.000
_refine_ls_structure_factor_coef Fsqd
_refine_ls_weighting_details 'calc w=1/[\s^2^(Fo^2^)+(0.0492P)^2^+2.0115P] where P=(Fo^2^+2Fc^2^)/3'
_refine_ls_weighting_scheme calc
_refine_ls_wR_factor_gt 0.0903
_refine_ls_wR_factor_ref 0.1097
_reflns_number_gt 4539
_reflns_number_total 6157
_reflns_threshold_expression >2sigma(I)
_cod_data_source_file c2ce06253d.txt
_cod_data_source_block mo231
_cod_original_sg_symbol_H-M 'P 21/c'
_cod_database_code 7207253

loop_
_symmetry_equiv_pos_as_xyz
'x, y, z'
'-x, y+1/2, -z+1/2'
'-x, -y, -z'
'x, -y-1/2, z-1/2'

loop_
_atom_site_label
_atom_site_type_symbol
_atom_site_fract_x
_atom_site_fract_y
_atom_site_fract_z
_atom_site_U_iso_or_equiv
_atom_site_adp_type
_atom_site_occupancy
_atom_site_symmetry_multiplicity
_atom_site_calc_flag
_atom_site_refinement_flags
Fe1 Fe -0.17333(3) -0.207229(16) 0.04037(2) 0.03079(11) Uani 1 1 d .
S1 S 0.28379(6) -0.52574(4) 0.17319(5) 0.04635(18) Uani 1 1 d .
O1 O -0.11598(16) -0.18533(8) 0.18160(12) 0.0361(4) Uani 1 1 d .
O2 O -0.31872(16) -0.28141(8) -0.01733(13) 0.0400(4) Uani 1 1 d .
O3 O -0.6059(2) -0.34955(11) -0.31616(17) 0.0688(6) Uani 1 1 d .
O4 O -0.55478(19) -0.25733(10) -0.37065(14) 0.0553(5) Uani 1 1 d .
O5 O 0.1462(2) -0.03170(11) 0.39367(14) 0.0611(6) Uani 1 1 d .
O6 O 0.22418(16) -0.01525(9) 0.30059(12) 0.0398(4) Uani 1 1 d .
N1 N -0.03330(18) -0.13205(9) 0.06426(13) 0.0270(4) Uani 1 1 d .
N2 N -0.20952(18) -0.20695(9) -0.10302(13) 0.0295(4) Uani 1 1 d .
N3 N -0.01613(19) -0.29165(9) 0.09858(14) 0.0327(4) Uani 1 1 d .
N4 N 0.6635(2) -0.37810(10) 0.48052(14) 0.0362(4) Uani 1 1 d .
C1 C -0.0355(2) -0.14115(11) 0.24899(16) 0.0312(5) Uani 1 1 d .
C2 C 0.0440(2) -0.09462(11) 0.23522(16) 0.0298(5) Uani 1 1 d .
C3 C 0.0406(2) -0.09292(11) 0.14538(16) 0.0283(4) Uani 1 1 d .
H3 H 0.0976 -0.0601 0.1446 0.034 Uiso 1 1 calc R
C4 C -0.0216(2) -0.12669(11) -0.01837(15) 0.0277(4) Uani 1 1 d .
C5 C 0.0749(2) -0.08608(12) -0.01668(17) 0.0343(5) Uani 1 1 d .
H5 H 0.1365 -0.0589 0.0415 0.041 Uiso 1 1 calc R
C6 C 0.0810(2) -0.08533(13) -0.09945(18) 0.0377(5) Uani 1 1 d .
H6 H 0.1443 -0.0564 -0.0985 0.045 Uiso 1 1 calc R
C7 C -0.0054(3) -0.12693(13) -0.18370(18) 0.0399(6) Uani 1 1 d .
H7 H 0.0008 -0.1272 -0.2391 0.048 Uiso 1 1 calc R
C8 C -0.1009(2) -0.16808(12) -0.18676(17) 0.0366(5) Uani 1 1 d .
H8 H -0.1582 -0.1970 -0.2439 0.044 Uiso 1 1 calc R
C9 C -0.1136(2) -0.16740(11) -0.10626(16) 0.0294(5) Uani 1 1 d .
C10 C -0.3179(2) -0.23270(12) -0.18678(17) 0.0350(5) Uani 1 1 d .
H10 H -0.3327 -0.2201 -0.2490 0.042 Uiso 1 1 calc R
C11 C -0.4157(2) -0.27782(12) -0.19328(19) 0.0385(5) Uani 1 1 d .
C12 C -0.4069(2) -0.30329(12) -0.1074(2) 0.0392(6) Uani 1 1 d .
C13 C -0.0301(3) -0.14227(14) 0.3444(2) 0.0459(6) Uani 1 1 d .
H13A H -0.0990 -0.1740 0.3349 0.069 Uiso 1 1 calc R
H13B H -0.0466 -0.0955 0.3583 0.069 Uiso 1 1 calc R
H13C H 0.0588 -0.1581 0.4017 0.069 Uiso 1 1 calc R
C14 C -0.4982(3) -0.35989(15) -0.1149(2) 0.0585(8) Uani 1 1 d .
H14A H -0.4803 -0.3668 -0.0483 0.088 Uiso 1 1 calc R
H14B H -0.4810 -0.4032 -0.1370 0.088 Uiso 1 1 calc R
H14C H -0.5922 -0.3462 -0.1642 0.088 Uiso 1 1 calc R
C15 C 0.1392(2) -0.04608(12) 0.31764(17) 0.0352(5) Uani 1 1 d .
C16 C 0.3182(3) 0.03528(14) 0.37566(19) 0.0429(6) Uani 1 1 d .
H16A H 0.3758 0.0136 0.4436 0.051 Uiso 1 1 calc R
H16B H 0.2691 0.0745 0.3791 0.051 Uiso 1 1 calc R
C17 C 0.4029(3) 0.06041(14) 0.3415(2) 0.0495(7) Uani 1 1 d .
H17A H 0.4516 0.0211 0.3391 0.074 Uiso 1 1 calc R
H17B H 0.4674 0.0952 0.3895 0.074 Uiso 1 1 calc R
H17C H 0.3444 0.0812 0.2738 0.074 Uiso 1 1 calc R
C18 C -0.5317(3) -0.30019(13) -0.2955(2) 0.0448(6) Uani 1 1 d .
C19 C -0.6758(3) -0.27482(18) -0.4718(2) 0.0611(8) Uani 1 1 d .
H19A H -0.6678 -0.3222 -0.4912 0.073 Uiso 1 1 calc R
H19B H -0.7562 -0.2732 -0.4716 0.073 Uiso 1 1 calc R
C20 C -0.6884(4) -0.2240(2) -0.5437(3) 0.0811(11) Uani 1 1 d .
H20A H -0.7007 -0.1776 -0.5257 0.122 Uiso 1 1 calc R
H20B H -0.7661 -0.2357 -0.6125 0.122 Uiso 1 1 calc R
H20C H -0.6067 -0.2246 -0.5412 0.122 Uiso 1 1 calc R
C21 C 0.1155(3) -0.27546(13) 0.1538(2) 0.0480(7) Uani 1 1 d .
H21 H 0.1418 -0.2301 0.1816 0.058 Uiso 1 1 calc R
C22 C 0.2149(2) -0.32112(13) 0.1726(2) 0.0464(6) Uani 1 1 d .
H22 H 0.3061 -0.3067 0.2123 0.056 Uiso 1 1 calc R
C23 C 0.1809(2) -0.38835(12) 0.13322(16) 0.0334(5) Uani 1 1 d .
C24 C 0.0456(2) -0.40666(13) 0.08149(18) 0.0396(6) Uani 1 1 d .
H24 H 0.0177 -0.4527 0.0571 0.048 Uiso 1 1 calc R
C25 C -0.0476(2) -0.35806(12) 0.06564(18) 0.0368(5) Uani 1 1 d .
H25 H -0.1389 -0.3720 0.0296 0.044 Uiso 1 1 calc R
C26 C 0.2848(2) -0.43573(14) 0.14071(19) 0.0419(6) Uani 1 1 d .
H26A H 0.3750 -0.4163 0.1922 0.050 Uiso 1 1 calc R
H26B H 0.2720 -0.4347 0.0747 0.050 Uiso 1 1 calc R
C27 C 0.3231(3) -0.51704(14) 0.3000(2) 0.0471(6) Uani 1 1 d .
H27A H 0.2445 -0.4971 0.2941 0.057 Uiso 1 1 calc R
H27B H 0.3408 -0.5636 0.3312 0.057 Uiso 1 1 calc R
C28 C 0.4445(2) -0.47099(12) 0.36802(17) 0.0379(5) Uani 1 1 d .
C29 C 0.4339(3) -0.40964(14) 0.4085(2) 0.0458(6) Uani 1 1 d .
H29 H 0.3516 -0.3981 0.3982 0.055 Uiso 1 1 calc R
C30 C 0.5442(3) -0.36550(14) 0.4641(2) 0.0455(6) Uani 1 1 d .
H30 H 0.5350 -0.3245 0.4917 0.055 Uiso 1 1 calc R
C31 C 0.6739(2) -0.43844(13) 0.44329(19) 0.0417(6) Uani 1 1 d .
H31 H 0.7576 -0.4491 0.4553 0.050 Uiso 1 1 calc R
C32 C 0.5692(3) -0.48584(13) 0.3884(2) 0.0440(6) Uani 1 1 d .
H32 H 0.5826 -0.5279 0.3650 0.053 Uiso 1 1 calc R

loop_
_atom_site_aniso_label
_atom_site_aniso_U_11
_atom_site_aniso_U_22
_atom_site_aniso_U_33
_atom_site_aniso_U_23
_atom_site_aniso_U_13
_atom_site_aniso_U_12
Fe1 0.03119(18) 0.02845(18) 0.02649(17) -0.00082(12) 0.01345(14) -0.00224(13)
S1 0.0360(3) 0.0444(4) 0.0443(4) -0.0112(3) 0.0155(3) 0.0015(3)
O1 0.0409(9) 0.0349(8) 0.0326(8) -0.0002(7) 0.0217(8) -0.0050(7)
O2 0.0368(9) 0.0356(9) 0.0438(10) 0.0036(7) 0.0214(8) -0.0019(7)
O3 0.0584(13) 0.0529(12) 0.0627(13) -0.0131(10) 0.0173(11) -0.0242(11)
O4 0.0455(11) 0.0568(12) 0.0373(10) -0.0081(9) 0.0097(9) -0.0112(9)
O5 0.0789(14) 0.0747(14) 0.0403(10) -0.0254(10) 0.0409(11) -0.0346(11)
O6 0.0390(9) 0.0447(10) 0.0330(8) -0.0130(7) 0.0196(8) -0.0125(8)
N1 0.0292(9) 0.0240(9) 0.0244(9) 0.0009(7) 0.0138(8) -0.0001(7)
N2 0.0298(10) 0.0242(9) 0.0277(9) -0.0022(7) 0.0130(8) -0.0014(7)
N3 0.0322(10) 0.0325(10) 0.0259(9) -0.0013(8) 0.0128(8) -0.0031(8)
N4 0.0385(11) 0.0313(10) 0.0319(10) -0.0013(8) 0.0168(9) -0.0007(8)
C1 0.0338(12) 0.0298(11) 0.0274(11) 0.0007(9) 0.0165(10) 0.0027(9)
C2 0.0326(11) 0.0274(11) 0.0262(10) -0.0001(9) 0.0155(9) 0.0010(9)
C3 0.0288(11) 0.0268(11) 0.0268(10) 0.0011(9) 0.0149(9) -0.0015(9)
C4 0.0293(11) 0.0266(11) 0.0256(10) 0.0005(8) 0.0152(9) 0.0038(9)
C5 0.0379(13) 0.0331(12) 0.0319(11) -0.0036(9) 0.0204(10) -0.0047(10)
C6 0.0385(13) 0.0405(13) 0.0423(13) 0.0018(11) 0.0284(11) -0.0010(11)
C7 0.0490(15) 0.0442(14) 0.0335(12) -0.0006(10) 0.0281(12) 0.0037(11)
C8 0.0414(13) 0.0369(13) 0.0266(11) -0.0051(10) 0.0172(10) -0.0011(10)
C9 0.0325(11) 0.0241(11) 0.0277(11) 0.0025(8) 0.0155(9) 0.0044(9)
C10 0.0370(12) 0.0293(11) 0.0303(11) -0.0031(9) 0.0151(10) 0.0005(10)
C11 0.0341(12) 0.0277(12) 0.0437(14) -0.0027(10) 0.0171(11) -0.0001(10)
C12 0.0301(12) 0.0301(12) 0.0477(14) 0.0018(10) 0.0174(11) 0.0038(10)
C13 0.0592(17) 0.0477(15) 0.0430(14) -0.0047(12) 0.0368(14) -0.0084(13)
C14 0.0486(16) 0.0511(17) 0.0688(19) 0.0015(14) 0.0306(15) -0.0131(13)
C15 0.0371(12) 0.0355(12) 0.0272(11) -0.0017(9) 0.0157(10) -0.0025(10)
C16 0.0410(14) 0.0437(14) 0.0355(13) -0.0121(11) 0.0177(11) -0.0117(11)
C17 0.0451(15) 0.0433(15) 0.0565(16) -0.0071(12) 0.0278(14) -0.0075(12)
C18 0.0386(14) 0.0322(13) 0.0478(15) -0.0069(11) 0.0165(12) -0.0017(11)
C19 0.0476(17) 0.071(2) 0.0411(15) -0.0181(14) 0.0127(14) -0.0100(15)
C20 0.074(2) 0.088(3) 0.054(2) 0.0010(18) 0.0223(18) 0.003(2)
C21 0.0383(14) 0.0307(13) 0.0475(15) 0.0044(11) 0.0097(12) -0.0043(11)
C22 0.0273(12) 0.0393(14) 0.0491(15) 0.0096(12) 0.0092(11) -0.0031(11)
C23 0.0310(12) 0.0429(13) 0.0239(10) 0.0065(9) 0.0147(10) 0.0025(10)
C24 0.0350(13) 0.0416(14) 0.0366(13) -0.0124(10) 0.0178(11) -0.0059(11)
C25 0.0308(12) 0.0395(13) 0.0372(12) -0.0074(10) 0.0183(10) -0.0054(10)
C26 0.0335(13) 0.0576(16) 0.0336(12) 0.0051(11) 0.0191(11) 0.0048(11)
C27 0.0429(14) 0.0456(15) 0.0427(14) 0.0027(12) 0.0194(12) -0.0091(12)
C28 0.0419(13) 0.0369(13) 0.0289(11) 0.0071(10) 0.0175(11) -0.0042(11)
C29 0.0421(14) 0.0509(16) 0.0519(15) -0.0015(12) 0.0318(13) -0.0033(12)
C30 0.0515(16) 0.0415(14) 0.0521(15) -0.0085(12) 0.0354(14) -0.0038(12)
C31 0.0312(12) 0.0337(13) 0.0453(14) 0.0005(11) 0.0142(11) 0.0046(10)
C32 0.0396(14) 0.0315(13) 0.0466(14) -0.0030(11) 0.0173(12) 0.0002(11)

loop_
_atom_type_symbol
_atom_type_description
_atom_type_scat_dispersion_real
_atom_type_scat_dispersion_imag
_atom_type_scat_source
C C 0.0033 0.0016 'International Tables Vol C Tables 4.2.6.8 and 6.1.1.4'
H H 0.0000 0.0000 'International Tables Vol C Tables 4.2.6.8 and 6.1.1.4'
Fe Fe 0.3463 0.8444 'International Tables Vol C Tables 4.2.6.8 and 6.1.1.4'
N N 0.0061 0.0033 'International Tables Vol C Tables 4.2.6.8 and 6.1.1.4'
O O 0.0106 0.0060 'International Tables Vol C Tables 4.2.6.8 and 6.1.1.4'
S S 0.1246 0.1234 'International Tables Vol C Tables 4.2.6.8 and 6.1.1.4'

loop_
_geom_angle_atom_site_label_1
_geom_angle_atom_site_label_2
_geom_angle_atom_site_label_3
_geom_angle
_geom_angle_site_symmetry_3
O1 Fe1 O2 107.32(7) .
O1 Fe1 N1 86.82(7) .
O2 Fe1 N1 165.84(7) .
O1 Fe1 N2 165.93(7) .
O2 Fe1 N2 86.18(7) .
N1 Fe1 N2 79.66(7) .
O1 Fe1 N3 91.84(7) .
O2 Fe1 N3 89.45(8) .
N1 Fe1 N3 90.77(8) .
N2 Fe1 N3 92.23(7) .
O1 Fe1 N4 88.15(7) 4_455
O2 Fe1 N4 89.79(8) 4_455
N1 Fe1 N4 90.04(8) 4_455
N2 Fe1 N4 87.97(7) 4_455
N3 Fe1 N4 179.19(7) 4_455
C26 S1 C27 101.45(12) .
C1 O1 Fe1 134.03(15) .
C12 O2 Fe1 133.08(16) .
C18 O4 C19 114.0(2) .
C15 O6 C16 116.46(18) .
C3 N1 C4 120.59(18) .
C3 N1 Fe1 126.03(15) .
C4 N1 Fe1 113.37(13) .
C10 N2 C9 121.0(2) .
C10 N2 Fe1 124.89(16) .
C9 N2 Fe1 113.59(13) .
C21 N3 C25 115.8(2) .
C21 N3 Fe1 120.53(16) .
C25 N3 Fe1 122.59(16) .
C30 N4 C31 116.3(2) .
C30 N4 Fe1 121.76(16) 4_656
C31 N4 Fe1 120.84(16) 4_656
O1 C1 C2 122.5(2) .
O1 C1 C13 114.6(2) .
C2 C1 C13 123.0(2) .
C1 C2 C3 123.76(19) .
C1 C2 C15 120.00(19) .
C3 C2 C15 116.2(2) .
N1 C3 C2 126.8(2) .
N1 C3 H3 116.6 .
C2 C3 H3 116.6 .
C5 C4 C9 119.17(19) .
C5 C4 N1 124.57(19) .
C9 C4 N1 116.24(19) .
C6 C5 C4 120.7(2) .
C6 C5 H5 119.7 .
C4 C5 H5 119.7 .
C5 C6 C7 120.2(2) .
C5 C6 H6 119.9 .
C7 C6 H6 119.9 .
C8 C7 C6 120.1(2) .
C8 C7 H7 119.9 .
C6 C7 H7 119.9 .
C7 C8 C9 120.9(2) .
C7 C8 H8 119.6 .
C9 C8 H8 119.6 .
C8 C9 C4 118.8(2) .
C8 C9 N2 125.0(2) .
C4 C9 N2 116.15(19) .
N2 C10 C11 126.6(2) .
N2 C10 H10 116.7 .
C11 C10 H10 116.7 .
C12 C11 C10 123.9(2) .
C12 C11 C18 118.1(2) .
C10 C11 C18 118.0(2) .
O2 C12 C11 122.5(2) .
O2 C12 C14 114.7(2) .
C11 C12 C14 122.8(2) .
C1 C13 H13A 109.5 .
C1 C13 H13B 109.5 .
H13A C13 H13B 109.5 .
C1 C13 H13C 109.5 .
H13A C13 H13C 109.5 .
H13B C13 H13C 109.5 .
C12 C14 H14A 109.5 .
C12 C14 H14B 109.5 .
H14A C14 H14B 109.5 .
C12 C14 H14C 109.5 .
H14A C14 H14C 109.5 .
H14B C14 H14C 109.5 .
O5 C15 O6 120.1(2) .
O5 C15 C2 127.4(2) .
O6 C15 C2 112.48(19) .
O6 C16 C17 106.4(2) .
O6 C16 H16A 110.4 .
C17 C16 H16A 110.4 .
O6 C16 H16B 110.4 .
C17 C16 H16B 110.4 .
H16A C16 H16B 108.6 .
C16 C17 H17A 109.5 .
C16 C17 H17B 109.5 .
H17A C17 H17B 109.5 .
C16 C17 H17C 109.5 .
H17A C17 H17C 109.5 .
H17B C17 H17C 109.5 .
O3 C18 O4 119.8(2) .
O3 C18 C11 127.3(3) .
O4 C18 C11 112.8(2) .
C20 C19 O4 107.7(3) .
C20 C19 H19A 110.2 .
O4 C19 H19A 110.2 .
C20 C19 H19B 110.2 .
O4 C19 H19B 110.2 .
H19A C19 H19B 108.5 .
C19 C20 H20A 109.5 .
C19 C20 H20B 109.5 .
H20A C20 H20B 109.5 .
C19 C20 H20C 109.5 .
H20A C20 H20C 109.5 .
H20B C20 H20C 109.5 .
N3 C21 C22 123.9(2) .
N3 C21 H21 118.1 .
C22 C21 H21 118.1 .
C21 C22 C23 120.1(2) .
C21 C22 H22 120.0 .
C23 C22 H22 120.0 .
C22 C23 C24 116.1(2) .
C22 C23 C26 120.8(2) .
C24 C23 C26 123.0(2) .
C25 C24 C23 120.2(2) .
C25 C24 H24 119.9 .
C23 C24 H24 119.9 .
N3 C25 C24 123.7(2) .
N3 C25 H25 118.2 .
C24 C25 H25 118.2 .
C23 C26 S1 116.69(17) .
C23 C26 H26A 108.1 .
S1 C26 H26A 108.1 .
C23 C26 H26B 108.1 .
S1 C26 H26B 108.1 .
H26A C26 H26B 107.3 .
C28 C27 S1 111.85(18) .
C28 C27 H27A 109.2 .
S1 C27 H27A 109.2 .
C28 C27 H27B 109.2 .
S1 C27 H27B 109.2 .
H27A C27 H27B 107.9 .
C32 C28 C29 117.1(2) .
C32 C28 C27 121.7(2) .
C29 C28 C27 121.0(2) .
C30 C29 C28 119.9(2) .
C30 C29 H29 120.1 .
C28 C29 H29 120.1 .
N4 C30 C29 123.3(2) .
N4 C30 H30 118.3 .
C29 C30 H30 118.3 .
N4 C31 C32 123.9(2) .
N4 C31 H31 118.0 .
C32 C31 H31 118.0 .
C31 C32 C28 119.3(2) .
C31 C32 H32 120.3 .
C28 C32 H32 120.3 .

loop_
_geom_bond_atom_site_label_1
_geom_bond_atom_site_label_2
_geom_bond_distance
_geom_bond_site_symmetry_2
Fe1 O1 1.9943(18) .
Fe1 O2 2.0162(18) .
Fe1 N1 2.0825(19) .
Fe1 N2 2.083(2) .
Fe1 N3 2.242(2) .
Fe1 N4 2.296(2) 4_455
S1 C26 1.798(3) .
S1 C27 1.812(3) .
O1 C1 1.265(3) .
O2 C12 1.267(3) .
O3 C18 1.209(3) .
O4 C18 1.347(3) .
O4 C19 1.455(3) .
O5 C15 1.209(3) .
O6 C15 1.350(3) .
O6 C16 1.441(3) .
N1 C3 1.302(3) .
N1 C4 1.423(3) .
N2 C10 1.309(3) .
N2 C9 1.416(3) .
N3 C21 1.334(3) .
N3 C25 1.340(3) .
N4 C30 1.335(3) .
N4 C31 1.338(3) .
N4 Fe1 2.296(2) 4_656
C1 C2 1.423(3) .
C1 C13 1.500(3) .
C2 C3 1.424(3) .
C2 C15 1.469(3) .
C3 H3 0.9400 .
C4 C5 1.393(3) .
C4 C9 1.414(3) .
C5 C6 1.379(3) .
C5 H5 0.9400 .
C6 C7 1.379(3) .
C6 H6 0.9400 .
C7 C8 1.379(3) .
C7 H7 0.9400 .
C8 C9 1.394(3) .
C8 H8 0.9400 .
C10 C11 1.421(3) .
C10 H10 0.9400 .
C11 C12 1.410(4) .
C11 C18 1.469(4) .
C12 C14 1.502(4) .
C13 H13A 0.9700 .
C13 H13B 0.9700 .
C13 H13C 0.9700 .
C14 H14A 0.9700 .
C14 H14B 0.9700 .
C14 H14C 0.9700 .
C16 C17 1.504(4) .
C16 H16A 0.9800 .
C16 H16B 0.9800 .
C17 H17A 0.9700 .
C17 H17B 0.9700 .
C17 H17C 0.9700 .
C19 C20 1.450(5) .
C19 H19A 0.9800 .
C19 H19B 0.9800 .
C20 H20A 0.9700 .
C20 H20B 0.9700 .
C20 H20C 0.9700 .
C21 C22 1.372(4) .
C21 H21 0.9400 .
C22 C23 1.383(4) .
C22 H22 0.9400 .
C23 C24 1.383(3) .
C23 C26 1.501(3) .
C24 C25 1.368(3) .
C24 H24 0.9400 .
C25 H25 0.9400 .
C26 H26A 0.9800 .
C26 H26B 0.9800 .
C27 C28 1.502(3) .
C27 H27A 0.9800 .
C27 H27B 0.9800 .
C28 C32 1.380(4) .
C28 C29 1.383(4) .
C29 C30 1.379(4) .
C29 H29 0.9400 .
C30 H30 0.9400 .
C31 C32 1.378(3) .
C31 H31 0.9400 .
C32 H32 0.9400 .

loop_
_geom_torsion_atom_site_label_1
_geom_torsion_atom_site_label_2
_geom_torsion_atom_site_label_3
_geom_torsion_atom_site_label_4
_geom_torsion
_geom_torsion_site_symmetry_1
O2 Fe1 O1 C1 -175.5(2) .
N1 Fe1 O1 C1 3.9(2) .
N2 Fe1 O1 C1 -12.2(4) .
N3 Fe1 O1 C1 94.5(2) .
N4 Fe1 O1 C1 -86.3(2) 4_455
O1 Fe1 O2 C12 163.2(2) .
N1 Fe1 O2 C12 -14.1(4) .
N2 Fe1 O2 C12 -12.8(2) .
N3 Fe1 O2 C12 -105.0(2) .
N4 Fe1 O2 C12 75.2(2) 4_455
O1 Fe1 N1 C3 -2.99(18) .
O2 Fe1 N1 C3 174.4(2) .
N2 Fe1 N1 C3 173.08(18) .
N3 Fe1 N1 C3 -94.79(18) .
N4 Fe1 N1 C3 85.15(18) 4_455
O1 Fe1 N1 C4 176.09(14) .
O2 Fe1 N1 C4 -6.5(4) .
N2 Fe1 N1 C4 -7.84(13) .
N3 Fe1 N1 C4 84.29(14) .
N4 Fe1 N1 C4 -95.77(14) 4_455
O1 Fe1 N2 C10 -146.6(3) .
O2 Fe1 N2 C10 17.38(18) .
N1 Fe1 N2 C10 -162.95(19) .
N3 Fe1 N2 C10 106.67(18) .
N4 Fe1 N2 C10 -72.54(18) 4_455
O1 Fe1 N2 C9 25.2(4) .
O2 Fe1 N2 C9 -170.76(14) .
N1 Fe1 N2 C9 8.91(13) .
N3 Fe1 N2 C9 -81.47(15) .
N4 Fe1 N2 C9 99.32(15) 4_455
O1 Fe1 N3 C21 -69.2(2) .
O2 Fe1 N3 C21 -176.5(2) .
N1 Fe1 N3 C21 17.6(2) .
N2 Fe1 N3 C21 97.3(2) .
O1 Fe1 N3 C25 123.12(18) .
O2 Fe1 N3 C25 15.81(18) .
N1 Fe1 N3 C25 -150.03(18) .
N2 Fe1 N3 C25 -70.35(18) .
Fe1 O1 C1 C2 -3.2(3) .
Fe1 O1 C1 C13 177.24(16) .
O1 C1 C2 C3 0.2(3) .
C13 C1 C2 C3 179.8(2) .
O1 C1 C2 C15 -177.9(2) .
C13 C1 C2 C15 1.7(3) .
C4 N1 C3 C2 -177.1(2) .
Fe1 N1 C3 C2 1.9(3) .
C1 C2 C3 N1 0.2(4) .
C15 C2 C3 N1 178.4(2) .
C3 N1 C4 C5 6.4(3) .
Fe1 N1 C4 C5 -172.71(17) .
C3 N1 C4 C9 -175.21(19) .
Fe1 N1 C4 C9 5.7(2) .
C9 C4 C5 C6 0.1(3) .
N1 C4 C5 C6 178.4(2) .
C4 C5 C6 C7 -2.4(4) .
C5 C6 C7 C8 1.8(4) .
C6 C7 C8 C9 1.2(4) .
C7 C8 C9 C4 -3.5(3) .
C7 C8 C9 N2 179.1(2) .
C5 C4 C9 C8 2.9(3) .
N1 C4 C9 C8 -175.58(19) .
C5 C4 C9 N2 -179.55(18) .
N1 C4 C9 N2 2.0(3) .
C10 N2 C9 C8 -19.0(3) .
Fe1 N2 C9 C8 168.74(18) .
C10 N2 C9 C4 163.5(2) .
Fe1 N2 C9 C4 -8.7(2) .
C9 N2 C10 C11 174.4(2) .
Fe1 N2 C10 C11 -14.3(3) .
N2 C10 C11 C12 -1.9(4) .
N2 C10 C11 C18 179.2(2) .
Fe1 O2 C12 C11 2.8(4) .
Fe1 O2 C12 C14 -178.89(17) .
C10 C11 C12 O2 8.5(4) .
C18 C11 C12 O2 -172.6(2) .
C10 C11 C12 C14 -169.6(2) .
C18 C11 C12 C14 9.3(4) .
C16 O6 C15 O5 -1.3(3) .
C16 O6 C15 C2 177.80(19) .
C1 C2 C15 O5 -12.6(4) .
C3 C2 C15 O5 169.1(2) .
C1 C2 C15 O6 168.40(19) .
C3 C2 C15 O6 -9.9(3) .
C15 O6 C16 C17 178.6(2) .
C19 O4 C18 O3 2.7(4) .
C19 O4 C18 C11 -175.1(2) .
C12 C11 C18 O3 -17.6(4) .
C10 C11 C18 O3 161.4(3) .
C12 C11 C18 O4 160.0(2) .
C10 C11 C18 O4 -21.0(3) .
C18 O4 C19 C20 179.2(3) .
C25 N3 C21 C22 3.6(4) .
Fe1 N3 C21 C22 -164.8(2) .
N3 C21 C22 C23 0.1(4) .
C21 C22 C23 C24 -4.1(4) .
C21 C22 C23 C26 171.7(2) .
C22 C23 C24 C25 4.3(3) .
C26 C23 C24 C25 -171.3(2) .
C21 N3 C25 C24 -3.4(3) .
Fe1 N3 C25 C24 164.80(19) .
C23 C24 C25 N3 -0.6(4) .
C22 C23 C26 S1 138.4(2) .
C24 C23 C26 S1 -46.1(3) .
C27 S1 C26 C23 -62.7(2) .
C26 S1 C27 C28 -49.4(2) .
S1 C27 C28 C32 -57.7(3) .
S1 C27 C28 C29 118.7(2) .
C32 C28 C29 C30 1.8(4) .
C27 C28 C29 C30 -174.9(2) .
C31 N4 C30 C29 -2.6(4) .
Fe1 N4 C30 C29 165.7(2) 4_656
C28 C29 C30 N4 1.0(4) .
C30 N4 C31 C32 1.6(4) .
Fe1 N4 C31 C32 -166.9(2) 4_656
N4 C31 C32 C28 1.1(4) .
C29 C28 C32 C31 -2.7(4) .
C27 C28 C32 C31 173.9(2) .
